data_9016789
loop_
_publ_author_name
'Camara, F.'
'Oberti, R.'

_publ_section_title
;
 The crystal-chemistry of holmquistites: Ferroholmquistite from
 Greenbushes (Western Australia) and
 hints for compositional constraints in B-Li amphiboles
 Sample: HS 119915 Siberia
;
_journal_name_full 'American Mineralogist'
_journal_page_first 1167
_journal_page_last 1176
_journal_volume 90
_journal_year 2005
_chemical_formula_sum 'Al1.97 F0.03 Fe1.23 H3.94 Li1.98 Mg1.8 Mn0.02 Na0.03 O23.97 Si7.99 Zn0.01'
_chemical_name_mineral Holmquistite
_space_group_IT_number 62
_space_group_name_Hall '-P 2ac 2n'
_space_group_name_H-M_alt 'P n m a'
_symmetry_space_group_name_H-M 'P n m a'
_cell_angle_alpha 90
_cell_angle_beta 90
_cell_angle_gamma 90
_cell_formula_units_Z 4
_cell_length_a 18.277
_cell_length_b 17.650
_cell_length_c 5.2736
_cell_volume 1701.206
_database_code_amcsd 0003813
_exptl_crystal_density_diffrn 3.101
_cod_data_source_file inputs/fixed/downloads/03/03844.cif
_cod_data_source_block 03844
_cod_original_formula_sum 'Mg1.8 Fe1.23 Mn.02 Al1.97 Zn.01 Li1.98 Na.03 Si7.99 O23.97 F.03 H3.94'
_cod_database_code 9016789

loop_
_space_group_symop_operation_xyz
x,y,z
x,1/2-y,z
-x,1/2+y,-z
1/2-x,1/2+y,1/2+z
1/2+x,1/2-y,1/2-z
1/2+x,y,1/2-z
1/2-x,-y,1/2+z
-x,-y,-z

loop_
_atom_site_label
_atom_site_fract_x
_atom_site_fract_y
_atom_site_fract_z
_atom_site_occupancy
_atom_site_U_iso_or_equiv
_atom_site_type_symbol
_atom_site_attached_hydrogens
Mg1 0.12520 0.15890 0.39470 0.63000 0.00700 Mg 0
Fe1 0.12520 0.15890 0.39470 0.36000 0.00700 Fe 0
Mn1 0.12520 0.15890 0.39470 0.01000 0.00700 Mn 0
Al2 0.12540 0.06870 -0.10390 0.98000 0.00500 Al 0
Fe2 0.12540 0.06870 -0.10390 0.01500 0.00500 Fe 0
Zn2 0.12540 0.06870 -0.10390 0.00500 0.00500 Zn 0
Mg3 0.12530 0.25000 -0.10550 0.54000 0.00600 Mg 0
Fe3 0.12530 0.25000 -0.10550 0.46000 0.00600 Fe 0
Li4 0.12270 -0.00860 0.39540 0.99000 0.02000 Li 0
Fe4 0.12270 -0.00860 0.39540 0.01000 0.02000 Fe 0
NaA 0.37500 0.25000 0.50000 0.03000 ? Na 0
Si1A 0.26950 0.16200 0.06730 0.99750 0.00400 Si 0
Al1A 0.26950 0.16200 0.06730 0.00250 0.00400 Al 0
Si1B -0.01880 0.16240 0.72320 0.99750 0.00500 Si 0
Al1B -0.01880 0.16240 0.72320 0.00250 0.00500 Al 0
Si2A 0.27360 0.07590 0.57330 1.00000 0.00400 Si 0
Si2B -0.02420 0.07700 0.21450 1.00000 0.00500 Si 0
O1A 0.18040 0.15630 0.04940 1.00000 0.00600 O 0
O1B 0.07010 0.15560 0.73960 1.00000 0.00700 O 0
O2A 0.18440 0.07530 0.59310 1.00000 0.00600 O 0
O2B 0.06520 0.07460 0.19680 1.00000 0.00600 O 0
O-H3A 0.18240 0.25000 0.55420 0.98500 0.00800 O 1
F3A 0.18240 0.25000 0.55420 0.01500 0.00800 F 0
O-H3B 0.06850 0.25000 0.23550 0.98500 0.00800 O 1
F3B 0.06850 0.25000 0.23550 0.01500 0.00800 F 0
O4A 0.31270 -0.00450 0.56160 1.00000 0.00700 O 0
O4B -0.06490 -0.00120 0.26730 1.00000 0.00800 O 0
O5A 0.30560 0.11470 -0.16460 1.00000 0.00800 O 0
O5B -0.05460 0.11360 0.94940 1.00000 0.00800 O 0
O6A 0.29670 0.12960 0.33590 1.00000 0.00800 O 0
O6B -0.04640 0.13340 0.44910 1.00000 0.00800 O 0
O7A 0.29330 0.25000 0.04250 1.00000 0.00900 O 0
O7B -0.04260 0.25000 0.75650 1.00000 0.01000 O 0
HA 0.23120 0.25000 0.55630 0.98500 ? H 0
HB 0.00730 0.25000 0.23070 0.98500 ? H 0

loop_
_cod_changelog_entry_id
_cod_changelog_entry_author
_cod_changelog_entry_date
_cod_changelog_entry_text
1
;cod-tools version 3.8.0
Id: cif_guess_AMCSD_atom_types 9581 2023-05-17 12:35:41Z saulius
;
2023-05-23T09:22:15+03:00
;Derived atom types and hydrogen counts
from atom names that follow the AMCSD naming convention
(Wat == water, O-H == hydroxyl).
;

loop_
_cod_related_entry_id
_cod_related_entry_database
_cod_related_entry_code
1 AMCSD 0003813
